data_2235351
loop_
_publ_author_name
'Li, Congfen'
'Kou, Fan'
'Li, Xinghan'
'Wu, Hao'
'Wu, Huilu'

_publ_section_title
;
 [1,1'-Dibenzyl-2,2'-(2-oxapropane-1,3-diyl)di(1<i>H</i>-benzimidazole)-\k^3^<i>N</i>^3^,<i>O</i>,<i>N</i>^3'^]bis(2,4,6-trinitrophenolato-\k<i>O</i>^1^)manganese(II)
;
_journal_coeditor_code BH2434
_journal_issue 7
_journal_name_full 'Acta Crystallographica Section E'
_journal_page_first m923
_journal_paper_doi 10.1107/S1600536812026037
_journal_volume 68
_journal_year 2012
_chemical_formula_iupac '[Mn (C6 H2 N3 O7)2 (C30 H26 N4 O)]'
_chemical_formula_moiety 'C42 H30 Mn N10 O15'
_chemical_formula_sum 'C42 H30 Mn N10 O15'
_chemical_formula_weight 969.70
_chemical_name_systematic
;
[1,1'-Dibenzyl-2,2'-(2-oxapropane-1,3-diyl)di(1<i>H</i>-benzimidazole)-
\k^3^<i>N</i>^3^,<i>O</i>,<i>N</i>^3'^]bis(2,4,6-trinitrophenolato-
\k<i>O</i>^1^)manganese(II)
;
_space_group_IT_number 61
_symmetry_cell_setting orthorhombic
_symmetry_space_group_name_Hall '-P 2ac 2ab'
_symmetry_space_group_name_H-M 'P b c a'
_atom_sites_solution_hydrogens geom
_atom_sites_solution_primary direct
_atom_sites_solution_secondary difmap
_cell_angle_alpha 90.00
_cell_angle_beta 90.00
_cell_angle_gamma 90.00
_cell_formula_units_Z 8
_cell_length_a 22.323(6)
_cell_length_b 10.937(3)
_cell_length_c 34.130(9)
_cell_measurement_reflns_used 7261
_cell_measurement_temperature 293(2)
_cell_measurement_theta_max 22.51
_cell_measurement_theta_min 2.39
_cell_volume 8333(4)
_computing_cell_refinement 'SAINT (Bruker, 2007)'
_computing_data_collection 'APEX2 (Bruker, 2007)'
_computing_data_reduction 'SAINT (Bruker, 2007)'
_computing_molecular_graphics 'SHELXTL (Sheldrick, 2008)'
_computing_publication_material 'SHELXTL (Sheldrick, 2008)'
_computing_structure_refinement 'SHELXL97 (Sheldrick, 2008)'
_computing_structure_solution 'SHELXS97 (Sheldrick, 2008)'
_diffrn_ambient_temperature 293(2)
_diffrn_measured_fraction_theta_full 0.983
_diffrn_measured_fraction_theta_max 0.983
_diffrn_measurement_device_type 'Bruker APEXII CCD'
_diffrn_measurement_method '\w scans'
_diffrn_radiation_monochromator graphite
_diffrn_radiation_source 'fine-focus sealed tube'
_diffrn_radiation_type MoK\a
_diffrn_radiation_wavelength 0.71073
_diffrn_reflns_av_R_equivalents 0.0595
_diffrn_reflns_av_sigmaI/netI 0.0485
_diffrn_reflns_limit_h_max 29
_diffrn_reflns_limit_h_min -18
_diffrn_reflns_limit_k_max 13
_diffrn_reflns_limit_k_min -14
_diffrn_reflns_limit_l_max 45
_diffrn_reflns_limit_l_min -45
_diffrn_reflns_number 54714
_diffrn_reflns_theta_full 28.39
_diffrn_reflns_theta_max 28.39
_diffrn_reflns_theta_min 2.16
_exptl_absorpt_coefficient_mu 0.404
_exptl_absorpt_correction_T_max 0.9419
_exptl_absorpt_correction_T_min 0.8953
_exptl_absorpt_correction_type multi-scan
_exptl_absorpt_process_details '(SADABS; Sheldrick, 1996)'
_exptl_crystal_colour brown
_exptl_crystal_density_diffrn 1.546
_exptl_crystal_density_method 'not measured'
_exptl_crystal_description block
_exptl_crystal_F_000 3976
_exptl_crystal_size_max 0.28
_exptl_crystal_size_mid 0.21
_exptl_crystal_size_min 0.15
_refine_diff_density_max 0.527
_refine_diff_density_min -0.417
_refine_ls_extinction_coef 0.029(2)
_refine_ls_extinction_method none
_refine_ls_goodness_of_fit_ref 1.008
_refine_ls_hydrogen_treatment constr
_refine_ls_matrix_type full
_refine_ls_number_constraints 0
_refine_ls_number_parameters 623
_refine_ls_number_reflns 10276
_refine_ls_number_restraints 1
_refine_ls_restrained_S_all 1.008
_refine_ls_R_factor_all 0.1177
_refine_ls_R_factor_gt 0.0583
_refine_ls_shift/su_max 0.002
_refine_ls_shift/su_mean 0.000
_refine_ls_structure_factor_coef Fsqd
_refine_ls_weighting_details 'calc w=1/[\s^2^(Fo^2^)+(0.0392P)^2^+7.9255P] where P=(Fo^2^+2Fc^2^)/3'
_refine_ls_weighting_scheme calc
_refine_ls_wR_factor_gt 0.1131
_refine_ls_wR_factor_ref 0.1358
_reflns_number_gt 5820
_reflns_number_total 10276
_reflns_threshold_expression I>2\s(I)
_cod_data_source_file bh2434.cif
_cod_data_source_block I
_cod_database_code 2235351
_cod_database_fobs_code 2235351

loop_
_symmetry_equiv_pos_as_xyz
'x, y, z'
'-x+1/2, -y, z+1/2'
'x+1/2, -y+1/2, -z'
'-x, y+1/2, -z+1/2'
'-x, -y, -z'
'x-1/2, y, -z-1/2'
'-x-1/2, y-1/2, z'
'x, -y-1/2, z-1/2'

loop_
_atom_site_type_symbol
_atom_site_label
_atom_site_fract_x
_atom_site_fract_y
_atom_site_fract_z
_atom_site_U_iso_or_equiv
_atom_site_adp_type
_atom_site_calc_flag
_atom_site_refinement_flags
_atom_site_occupancy
_atom_site_symmetry_multiplicity
_atom_site_disorder_assembly
_atom_site_disorder_group
C C1 1.01293(13) 0.4186(2) 0.10980(9) 0.0408(7) Uani d . 1 1 . .
H H1A 0.9774 0.3757 0.1009 0.049 Uiso calc R 1 1 . .
H H1B 1.0422 0.3590 0.1186 0.049 Uiso calc R 1 1 . .
C C2 1.03816(12) 0.4960(2) 0.07773(8) 0.0351(6) Uani d . 1 1 . .
C C3 1.06411(12) 0.6554(3) 0.04428(8) 0.0366(6) Uani d . 1 1 . .
C C4 1.07450(14) 0.7728(3) 0.03043(9) 0.0496(8) Uani d . 1 1 . .
H H4 1.0669 0.8414 0.0458 0.059 Uiso calc R 1 1 . .
C C5 1.09660(16) 0.7831(3) -0.00716(10) 0.0616(9) Uani d . 1 1 . .
H H5A 1.1041 0.8604 -0.0174 0.074 Uiso calc R 1 1 . .
C C6 1.10795(16) 0.6806(4) -0.03014(10) 0.0627(10) Uani d . 1 1 . .
H H6 1.1226 0.6912 -0.0554 0.075 Uiso calc R 1 1 . .
C C7 1.09807(14) 0.5642(3) -0.01655(9) 0.0537(8) Uani d . 1 1 . .
H H7A 1.1060 0.4959 -0.0319 0.064 Uiso calc R 1 1 . .
C C8 1.07577(12) 0.5533(3) 0.02110(8) 0.0406(7) Uani d . 1 1 . .
C C9 1.05903(14) 0.3255(3) 0.02976(10) 0.0501(8) Uani d . 1 1 . .
H H9A 1.0331 0.3204 0.0070 0.060 Uiso calc R 1 1 . .
H H9B 1.0417 0.2747 0.0501 0.060 Uiso calc R 1 1 . .
C C10 1.11975(14) 0.2738(3) 0.01894(9) 0.0473(8) Uani d . 1 1 . .
C C11 1.17289(16) 0.3269(4) 0.02893(11) 0.0658(10) Uani d . 1 1 . .
H H11 1.1728 0.4014 0.0420 0.079 Uiso calc R 1 1 . .
C C12 1.22716(18) 0.2714(5) 0.01989(13) 0.0873(13) Uani d . 1 1 . .
H H12A 1.2630 0.3087 0.0270 0.105 Uiso calc R 1 1 . .
C C13 1.2278(2) 0.1625(4) 0.00056(16) 0.0961(16) Uani d . 1 1 . .
H H13A 1.2640 0.1237 -0.0047 0.115 Uiso calc R 1 1 . .
C C14 1.1750(2) 0.1107(4) -0.01101(15) 0.0965(16) Uani d . 1 1 . .
H H14 1.1755 0.0380 -0.0251 0.116 Uiso calc R 1 1 . .
C C15 1.12055(18) 0.1658(3) -0.00185(12) 0.0714(11) Uani d . 1 1 . .
H H15 1.0848 0.1298 -0.0097 0.086 Uiso calc R 1 1 . .
C C16 0.96472(12) 0.4538(3) 0.17165(8) 0.0395(7) Uani d . 1 1 . .
H H16A 0.9876 0.3936 0.1862 0.047 Uiso calc R 1 1 . .
H H16B 0.9282 0.4160 0.1622 0.047 Uiso calc R 1 1 . .
C C17 0.95091(11) 0.5617(3) 0.19663(8) 0.0372(6) Uani d . 1 1 . .
C C18 0.93908(12) 0.7491(3) 0.21505(8) 0.0415(7) Uani d . 1 1 . .
C C19 0.93622(14) 0.8760(3) 0.21773(10) 0.0520(8) Uani d . 1 1 . .
H H19 0.9469 0.9257 0.1968 0.062 Uiso calc R 1 1 . .
C C20 0.91687(15) 0.9248(4) 0.25268(11) 0.0640(10) Uani d . 1 1 . .
H H20 0.9142 1.0092 0.2552 0.077 Uiso calc R 1 1 . .
C C21 0.90137(16) 0.8517(4) 0.28403(11) 0.0711(11) Uani d . 1 1 . .
H H21 0.8887 0.8885 0.3072 0.085 Uiso calc R 1 1 . .
C C22 0.90411(15) 0.7264(4) 0.28217(9) 0.0620(10) Uani d . 1 1 . .
H H22 0.8939 0.6775 0.3034 0.074 Uiso calc R 1 1 . .
C C23 0.92308(13) 0.6764(3) 0.24668(9) 0.0464(7) Uani d . 1 1 . .
C C24 0.91835(14) 0.4451(3) 0.25692(10) 0.0588(9) Uani d . 1 1 . .
H H24A 0.9222 0.4638 0.2846 0.071 Uiso calc R 1 1 . .
H H24B 0.9480 0.3834 0.2505 0.071 Uiso calc R 1 1 . .
C C25 0.85704(15) 0.3937(3) 0.24952(9) 0.0495(8) Uani d . 1 1 . .
C C26 0.8504(2) 0.2812(4) 0.23218(11) 0.0736(11) Uani d . 1 1 . .
H H26 0.8840 0.2361 0.2251 0.088 Uiso calc R 1 1 . .
C C27 0.7934(3) 0.2347(4) 0.22523(12) 0.0909(15) Uani d . 1 1 . .
H H27 0.7892 0.1585 0.2135 0.109 Uiso calc R 1 1 . .
C C28 0.7437(2) 0.2995(5) 0.23540(12) 0.0867(13) Uani d . 1 1 . .
H H28 0.7057 0.2684 0.2304 0.104 Uiso calc R 1 1 . .
C C29 0.75037(18) 0.4100(4) 0.25290(13) 0.0795(12) Uani d . 1 1 . .
H H29 0.7166 0.4543 0.2602 0.095 Uiso calc R 1 1 . .
C C30 0.80625(15) 0.4568(3) 0.25995(11) 0.0624(10) Uani d . 1 1 . .
H H30 0.8099 0.5328 0.2720 0.075 Uiso calc R 1 1 . .
C C31 1.11670(13) 0.8675(2) 0.13666(8) 0.0393(7) Uani d . 1 1 . .
C C32 1.13719(14) 0.9772(3) 0.11795(9) 0.0444(7) Uani d . 1 1 A .
C C33 1.19481(15) 1.0064(3) 0.11096(9) 0.0530(8) Uani d . 1 1 . .
H H33 1.2048 1.0789 0.0983 0.064 Uiso calc R 1 1 . .
C C34 1.23870(14) 0.9258(3) 0.12305(9) 0.0518(8) Uani d . 1 1 . .
C C35 1.22401(14) 0.8190(3) 0.14234(9) 0.0524(8) Uani d . 1 1 . .
H H35 1.2540 0.7660 0.1507 0.063 Uiso calc R 1 1 . .
C C36 1.16454(13) 0.7910(3) 0.14919(8) 0.0426(7) Uani d . 1 1 . .
C C37 0.88981(13) 0.8760(3) 0.11454(9) 0.0431(7) Uani d . 1 1 . .
C C38 0.86812(14) 0.9924(3) 0.12730(9) 0.0470(7) Uani d . 1 1 . .
C C39 0.81040(14) 1.0163(3) 0.13732(9) 0.0516(8) Uani d . 1 1 . .
H H39 0.7994 1.0922 0.1473 0.062 Uiso calc R 1 1 . .
C C40 0.76829(13) 0.9245(3) 0.13228(9) 0.0498(8) Uani d . 1 1 . .
C C41 0.78354(14) 0.8138(3) 0.11696(9) 0.0483(8) Uani d . 1 1 . .
H H41 0.7543 0.7552 0.1121 0.058 Uiso calc R 1 1 . .
C C42 0.84299(13) 0.7896(3) 0.10876(9) 0.0440(7) Uani d . 1 1 . .
Mn Mn1 1.000034(19) 0.71354(4) 0.128474(12) 0.03633(12) Uani d . 1 1 . .
N N1 1.04023(10) 0.61681(19) 0.07995(7) 0.0350(5) Uani d . 1 1 . .
N N2 1.05970(10) 0.4524(2) 0.04352(7) 0.0392(6) Uani d . 1 1 . .
N N3 0.95682(10) 0.6748(2) 0.18400(7) 0.0382(5) Uani d . 1 1 . .
N N4 0.93111(10) 0.5560(2) 0.23421(7) 0.0449(6) Uani d . 1 1 . .
N N5 1.09112(14) 1.0645(3) 0.10549(10) 0.0596(7) Uani d U 1 1 . .
N N6 1.30101(15) 0.9529(4) 0.11544(10) 0.0787(11) Uani d . 1 1 . .
N N7 1.15152(15) 0.6789(3) 0.17020(8) 0.0570(7) Uani d . 1 1 . .
N N8 0.91170(14) 1.0924(3) 0.12996(11) 0.0608(8) Uani d . 1 1 . .
N N9 0.70641(13) 0.9454(3) 0.14359(9) 0.0637(8) Uani d . 1 1 . .
N N10 0.85563(12) 0.6699(2) 0.09254(8) 0.0490(6) Uani d . 1 1 . .
O O1 0.99855(9) 0.50068(17) 0.14027(6) 0.0494(5) Uani d . 1 1 . .
O O2 1.06126(9) 0.84978(19) 0.14132(7) 0.0514(5) Uani d . 1 1 . .
O O3 1.06283(16) 1.0451(3) 0.07692(10) 0.1071(11) Uani d . 1 1 A .
O O4 1.0964(14) 1.1670(8) 0.1181(5) 0.093(5) Uani d PU 0.54(5) 1 A 1
O O5 1.31231(13) 1.0489(3) 0.09751(9) 0.0979(11) Uani d . 1 1 . .
O O6 1.33851(13) 0.8803(4) 0.12623(9) 0.1113(13) Uani d . 1 1 . .
O O7 1.19379(13) 0.6213(2) 0.18350(8) 0.0813(8) Uani d . 1 1 . .
O O8 1.09936(14) 0.6462(2) 0.17412(9) 0.0867(9) Uani d . 1 1 . .
O O9 0.94519(9) 0.85772(18) 0.10919(7) 0.0518(5) Uani d . 1 1 . .
O O10 0.92558(17) 1.1310(3) 0.16102(11) 0.1215(13) Uani d . 1 1 . .
O O11 0.93154(16) 1.1317(3) 0.09981(11) 0.1153(12) Uani d . 1 1 . .
O O12 0.69430(11) 1.0404(3) 0.16102(8) 0.0762(8) Uani d . 1 1 . .
O O13 0.66916(12) 0.8668(3) 0.13503(9) 0.0861(9) Uani d . 1 1 . .
O O14 0.81472(10) 0.6130(2) 0.07709(7) 0.0633(6) Uani d . 1 1 . .
O O15 0.90714(10) 0.6290(2) 0.09460(7) 0.0661(7) Uani d . 1 1 . .
O O4' 1.0663(13) 1.124(3) 0.1326(9) 0.108(11) Uani d P 0.46(5) 1 A 2

loop_
_atom_site_aniso_label
_atom_site_aniso_U_11
_atom_site_aniso_U_22
_atom_site_aniso_U_33
_atom_site_aniso_U_12
_atom_site_aniso_U_13
_atom_site_aniso_U_23
C1 0.0403(17) 0.0320(14) 0.0500(17) 0.0064(12) 0.0027(13) -0.0041(13)
C2 0.0270(14) 0.0347(15) 0.0437(16) 0.0060(11) -0.0008(12) -0.0072(12)
C3 0.0324(15) 0.0397(16) 0.0378(15) 0.0011(12) 0.0026(12) -0.0051(13)
C4 0.057(2) 0.0441(18) 0.0478(18) -0.0051(16) 0.0038(15) -0.0020(15)
C5 0.067(2) 0.059(2) 0.059(2) -0.0122(19) 0.0074(18) 0.0096(18)
C6 0.058(2) 0.085(3) 0.0446(19) -0.003(2) 0.0090(16) 0.0046(19)
C7 0.050(2) 0.068(2) 0.0432(18) 0.0085(17) 0.0049(15) -0.0125(17)
C8 0.0331(15) 0.0480(17) 0.0407(16) 0.0056(13) 0.0007(12) -0.0055(14)
C9 0.0483(19) 0.0403(17) 0.062(2) 0.0096(14) -0.0043(16) -0.0180(15)
C10 0.052(2) 0.0424(17) 0.0471(18) 0.0133(15) 0.0032(15) -0.0046(14)
C11 0.052(2) 0.080(3) 0.065(2) 0.021(2) -0.0081(18) -0.020(2)
C12 0.051(2) 0.110(4) 0.101(3) 0.022(2) 0.000(2) -0.001(3)
C13 0.077(3) 0.079(3) 0.132(4) 0.039(3) 0.039(3) 0.016(3)
C14 0.105(4) 0.046(2) 0.138(4) 0.021(2) 0.059(3) -0.008(2)
C15 0.074(3) 0.0424(19) 0.098(3) 0.0079(18) 0.029(2) -0.0154(19)
C16 0.0313(15) 0.0396(16) 0.0475(17) -0.0050(13) 0.0015(13) 0.0079(13)
C17 0.0243(14) 0.0480(17) 0.0394(16) -0.0005(12) 0.0016(12) 0.0021(13)
C18 0.0289(15) 0.0544(19) 0.0411(16) -0.0018(13) 0.0023(12) -0.0070(14)
C19 0.0434(18) 0.053(2) 0.060(2) 0.0032(15) -0.0005(15) -0.0146(16)
C20 0.048(2) 0.077(3) 0.068(2) 0.0103(18) -0.0015(18) -0.031(2)
C21 0.049(2) 0.107(3) 0.058(2) 0.006(2) 0.0021(18) -0.035(2)
C22 0.045(2) 0.102(3) 0.0389(18) -0.001(2) 0.0030(15) -0.006(2)
C23 0.0332(16) 0.065(2) 0.0408(17) -0.0007(15) 0.0001(13) -0.0056(15)
C24 0.046(2) 0.077(2) 0.053(2) 0.0041(18) 0.0035(15) 0.0287(18)
C25 0.053(2) 0.052(2) 0.0443(18) 0.0009(16) 0.0103(15) 0.0167(15)
C26 0.083(3) 0.066(3) 0.071(3) 0.005(2) 0.032(2) 0.008(2)
C27 0.130(4) 0.072(3) 0.071(3) -0.032(3) 0.030(3) -0.017(2)
C28 0.076(3) 0.106(4) 0.078(3) -0.034(3) 0.010(2) -0.001(3)
C29 0.052(2) 0.079(3) 0.108(3) -0.008(2) 0.012(2) -0.002(3)
C30 0.047(2) 0.056(2) 0.083(3) -0.0024(17) 0.0089(18) 0.0014(19)
C31 0.0406(17) 0.0337(15) 0.0436(17) -0.0019(13) 0.0001(13) -0.0086(12)
C32 0.0467(19) 0.0385(16) 0.0480(18) -0.0031(14) -0.0001(14) -0.0064(14)
C33 0.057(2) 0.0525(19) 0.050(2) -0.0179(17) 0.0062(16) -0.0060(16)
C34 0.0372(18) 0.069(2) 0.0490(19) -0.0118(16) 0.0067(14) -0.0154(17)
C35 0.0433(18) 0.067(2) 0.0474(18) 0.0107(17) -0.0055(15) -0.0134(16)
C36 0.0463(18) 0.0404(16) 0.0411(16) 0.0011(14) 0.0021(13) -0.0039(14)
C37 0.0351(17) 0.0477(17) 0.0465(17) 0.0084(14) -0.0004(13) 0.0048(14)
C38 0.0456(18) 0.0411(17) 0.0542(19) 0.0049(14) -0.0028(15) 0.0031(15)
C39 0.053(2) 0.0501(19) 0.052(2) 0.0165(16) 0.0019(16) 0.0025(15)
C40 0.0365(17) 0.061(2) 0.0521(19) 0.0141(15) 0.0064(14) 0.0064(16)
C41 0.0388(17) 0.0531(19) 0.0529(19) 0.0041(14) 0.0030(14) 0.0045(15)
C42 0.0398(17) 0.0463(17) 0.0458(17) 0.0059(14) 0.0033(13) -0.0021(14)
Mn1 0.0378(2) 0.02768(19) 0.0435(2) -0.00007(19) 0.0120(2) -0.00267(18)
N1 0.0309(12) 0.0315(12) 0.0425(13) 0.0031(10) 0.0044(10) -0.0036(10)
N2 0.0383(14) 0.0343(13) 0.0450(14) 0.0058(11) 0.0019(11) -0.0103(11)
N3 0.0325(13) 0.0415(13) 0.0405(13) -0.0025(11) 0.0057(10) -0.0017(11)
N4 0.0334(13) 0.0618(17) 0.0394(14) -0.0020(12) 0.0041(11) 0.0112(12)
N5 0.065(2) 0.0432(16) 0.070(2) 0.0043(15) -0.0056(17) -0.0050(15)
N6 0.049(2) 0.127(3) 0.060(2) -0.021(2) 0.0099(17) -0.028(2)
N7 0.071(2) 0.0478(17) 0.0519(17) 0.0090(16) -0.0017(16) -0.0011(13)
N8 0.062(2) 0.0446(16) 0.076(2) 0.0006(14) -0.0069(18) 0.0024(17)
N9 0.0457(18) 0.080(2) 0.065(2) 0.0221(17) 0.0109(15) 0.0120(18)
N10 0.0452(16) 0.0499(16) 0.0518(16) -0.0008(13) 0.0044(13) -0.0078(13)
O1 0.0606(13) 0.0343(10) 0.0532(12) -0.0033(10) 0.0250(11) -0.0027(9)
O2 0.0342(11) 0.0486(13) 0.0714(15) -0.0064(10) 0.0051(10) -0.0056(11)
O3 0.125(3) 0.102(2) 0.094(2) 0.047(2) -0.039(2) -0.012(2)
O4 0.136(13) 0.036(4) 0.107(6) 0.018(4) -0.019(7) -0.011(4)
O5 0.075(2) 0.126(3) 0.093(2) -0.050(2) 0.0315(17) -0.029(2)
O6 0.0403(16) 0.205(4) 0.089(2) 0.010(2) -0.0017(15) -0.016(2)
O7 0.105(2) 0.0704(17) 0.0686(17) 0.0253(16) -0.0214(16) 0.0119(14)
O8 0.082(2) 0.0683(18) 0.110(2) -0.0113(16) 0.0096(17) 0.0382(16)
O9 0.0345(12) 0.0459(12) 0.0750(15) 0.0048(10) 0.0033(10) 0.0071(11)
O10 0.147(3) 0.112(3) 0.105(3) -0.055(2) -0.009(2) -0.025(2)
O11 0.126(3) 0.103(3) 0.117(3) -0.044(2) -0.014(2) 0.041(2)
O12 0.0657(17) 0.090(2) 0.0732(18) 0.0367(15) 0.0155(14) -0.0007(15)
O13 0.0426(15) 0.102(2) 0.114(2) 0.0076(15) 0.0197(15) 0.0045(19)
O14 0.0536(15) 0.0650(15) 0.0713(16) -0.0067(12) -0.0018(12) -0.0176(13)
O15 0.0456(14) 0.0638(15) 0.0888(18) 0.0143(12) -0.0026(12) -0.0323(14)
O4' 0.104(11) 0.099(15) 0.122(13) 0.047(11) -0.040(10) -0.064(12)

loop_
_atom_type_symbol
_atom_type_description
_atom_type_scat_dispersion_real
_atom_type_scat_dispersion_imag
_atom_type_scat_source
Mn Mn 0.3368 0.7283 'International Tables Vol C Tables 4.2.6.8 and 6.1.1.4'
C C 0.0033 0.0016 'International Tables Vol C Tables 4.2.6.8 and 6.1.1.4'
H H 0.0000 0.0000 'International Tables Vol C Tables 4.2.6.8 and 6.1.1.4'
O O 0.0106 0.0060 'International Tables Vol C Tables 4.2.6.8 and 6.1.1.4'
N N 0.0061 0.0033 'International Tables Vol C Tables 4.2.6.8 and 6.1.1.4'

loop_
_geom_angle_atom_site_label_1
_geom_angle_atom_site_label_2
_geom_angle_atom_site_label_3
_geom_angle
O1 C1 C2 105.4(2)
O1 C1 H1A 110.7
C2 C1 H1A 110.7
O1 C1 H1B 110.7
C2 C1 H1B 110.7
H1A C1 H1B 108.8
N1 C2 N2 113.0(3)
N1 C2 C1 122.5(2)
N2 C2 C1 124.6(2)
C4 C3 C8 121.1(3)
C4 C3 N1 129.9(3)
C8 C3 N1 109.0(2)
C5 C4 C3 116.9(3)
C5 C4 H4 121.6
C3 C4 H4 121.6
C4 C5 C6 121.6(3)
C4 C5 H5A 119.2
C6 C5 H5A 119.2
C7 C6 C5 121.8(3)
C7 C6 H6 119.1
C5 C6 H6 119.1
C6 C7 C8 116.9(3)
C6 C7 H7A 121.6
C8 C7 H7A 121.6
C7 C8 N2 132.3(3)
C7 C8 C3 121.7(3)
N2 C8 C3 106.0(2)
N2 C9 C10 115.0(3)
N2 C9 H9A 108.5
C10 C9 H9A 108.5
N2 C9 H9B 108.5
C10 C9 H9B 108.5
H9A C9 H9B 107.5
C11 C10 C15 118.8(3)
C11 C10 C9 124.0(3)
C15 C10 C9 117.2(3)
C10 C11 C12 121.2(4)
C10 C11 H11 119.4
C12 C11 H11 119.4
C13 C12 C11 119.9(4)
C13 C12 H12A 120.1
C11 C12 H12A 120.1
C12 C13 C14 119.6(4)
C12 C13 H13A 120.2
C14 C13 H13A 120.2
C13 C14 C15 120.6(4)
C13 C14 H14 119.7
C15 C14 H14 119.7
C10 C15 C14 119.8(4)
C10 C15 H15 120.1
C14 C15 H15 120.1
O1 C16 C17 105.0(2)
O1 C16 H16A 110.8
C17 C16 H16A 110.8
O1 C16 H16B 110.8
C17 C16 H16B 110.8
H16A C16 H16B 108.8
N3 C17 N4 112.7(3)
N3 C17 C16 122.5(2)
N4 C17 C16 124.9(3)
C23 C18 N3 109.4(3)
C23 C18 C19 120.5(3)
N3 C18 C19 130.1(3)
C20 C19 C18 117.2(3)
C20 C19 H19 121.4
C18 C19 H19 121.4
C19 C20 C21 121.8(4)
C19 C20 H20 119.1
C21 C20 H20 119.1
C22 C21 C20 122.0(3)
C22 C21 H21 119.0
C20 C21 H21 119.0
C21 C22 C23 116.4(4)
C21 C22 H22 121.8
C23 C22 H22 121.8
C18 C23 C22 122.0(3)
C18 C23 N4 105.7(3)
C22 C23 N4 132.4(3)
N4 C24 C25 113.4(3)
N4 C24 H24A 108.9
C25 C24 H24A 108.9
N4 C24 H24B 108.9
C25 C24 H24B 108.9
H24A C24 H24B 107.7
C26 C25 C30 118.2(3)
C26 C25 C24 120.4(3)
C30 C25 C24 121.4(3)
C25 C26 C27 120.0(4)
C25 C26 H26 120.0
C27 C26 H26 120.0
C28 C27 C26 120.8(4)
C28 C27 H27 119.6
C26 C27 H27 119.6
C29 C28 C27 119.2(4)
C29 C28 H28 120.4
C27 C28 H28 120.4
C28 C29 C30 120.7(4)
C28 C29 H29 119.7
C30 C29 H29 119.7
C29 C30 C25 121.2(4)
C29 C30 H30 119.4
C25 C30 H30 119.4
O2 C31 C36 127.4(3)
O2 C31 C32 119.8(3)
C36 C31 C32 112.7(3)
C33 C32 C31 125.6(3)
C33 C32 N5 117.6(3)
C31 C32 N5 116.8(3)
C32 C33 C34 118.2(3)
C32 C33 H33 120.9
C34 C33 H33 120.9
C35 C34 C33 120.9(3)
C35 C34 N6 119.2(4)
C33 C34 N6 119.9(4)
C34 C35 C36 119.7(3)
C34 C35 H35 120.1
C36 C35 H35 120.1
C35 C36 C31 122.7(3)
C35 C36 N7 117.6(3)
C31 C36 N7 119.7(3)
O9 C37 C42 126.4(3)
O9 C37 C38 121.0(3)
C42 C37 C38 112.6(3)
C39 C38 C37 124.7(3)
C39 C38 N8 118.0(3)
C37 C38 N8 117.3(3)
C38 C39 C40 118.2(3)
C38 C39 H39 120.9
C40 C39 H39 120.9
C41 C40 C39 121.4(3)
C41 C40 N9 118.7(3)
C39 C40 N9 119.9(3)
C40 C41 C42 119.2(3)
C40 C41 H41 120.4
C42 C41 H41 120.4
C41 C42 C37 123.4(3)
C41 C42 N10 115.9(3)
C37 C42 N10 120.6(3)
O2 Mn1 O9 84.88(9)
O2 Mn1 N1 103.93(8)
O9 Mn1 N1 111.67(9)
O2 Mn1 N3 104.44(9)
O9 Mn1 N3 99.28(9)
N1 Mn1 N3 139.39(9)
O2 Mn1 O1 133.06(8)
O9 Mn1 O1 141.66(8)
N1 Mn1 O1 69.75(8)
N3 Mn1 O1 69.66(8)
C2 N1 C3 105.4(2)
C2 N1 Mn1 121.20(19)
C3 N1 Mn1 132.84(18)
C2 N2 C8 106.7(2)
C2 N2 C9 127.5(3)
C8 N2 C9 125.3(2)
C17 N3 C18 105.7(2)
C17 N3 Mn1 120.95(18)
C18 N3 Mn1 132.66(19)
C17 N4 C23 106.6(2)
C17 N4 C24 126.9(3)
C23 N4 C24 126.4(3)
O3 N5 O4 120.8(6)
O3 N5 O4' 117.6(6)
O4 N5 O4' 45.7(9)
O3 N5 C32 119.8(3)
O4 N5 C32 115.7(10)
O4' N5 C32 115.6(12)
O6 N6 O5 124.3(4)
O6 N6 C34 118.4(4)
O5 N6 C34 117.2(4)
O7 N7 O8 122.9(3)
O7 N7 C36 117.7(3)
O8 N7 C36 119.4(3)
O10 N8 O11 123.0(4)
O10 N8 C38 119.7(3)
O11 N8 C38 117.3(3)
O12 N9 O13 123.9(3)
O12 N9 C40 118.1(3)
O13 N9 C40 118.0(3)
O14 N10 O15 122.3(3)
O14 N10 C42 118.6(3)
O15 N10 C42 119.1(3)
C16 O1 C1 116.8(2)
C16 O1 Mn1 119.74(16)
C1 O1 Mn1 119.88(16)
C31 O2 Mn1 136.98(19)
C37 O9 Mn1 129.94(19)

loop_
_geom_bond_atom_site_label_1
_geom_bond_atom_site_label_2
_geom_bond_distance
Mn1 O2 2.069(2)
Mn1 O9 2.102(2)
Mn1 N1 2.160(2)
Mn1 N3 2.168(2)
Mn1 O1 2.363(2)
N5 O3 1.181(4)
N5 O4 1.206(9)
N5 O4' 1.259(18)
N6 O6 1.211(5)
N6 O5 1.241(5)
N7 O7 1.222(3)
N7 O8 1.225(4)
N8 O10 1.182(4)
N8 O11 1.200(4)
N9 O12 1.227(4)
N9 O13 1.231(4)
N10 O14 1.224(3)
N10 O15 1.236(3)
C1 O1 1.411(3)
C1 C2 1.494(4)
C1 H1A 0.9700
C1 H1B 0.9700
C2 N1 1.324(3)
C2 N2 1.350(3)
C3 C4 1.388(4)
C3 C8 1.393(4)
C3 N1 1.394(3)
C4 C5 1.379(4)
C4 H4 0.9300
C5 C6 1.391(5)
C5 H5A 0.9300
C6 C7 1.372(5)
C6 H6 0.9300
C7 C8 1.383(4)
C7 H7A 0.9300
C8 N2 1.390(4)
C9 N2 1.465(3)
C9 C10 1.514(4)
C9 H9A 0.9700
C9 H9B 0.9700
C10 C11 1.364(5)
C10 C15 1.378(4)
C11 C12 1.389(5)
C11 H11 0.9300
C12 C13 1.362(6)
C12 H12A 0.9300
C13 C14 1.365(6)
C13 H13A 0.9300
C14 C15 1.393(5)
C14 H14 0.9300
C15 H15 0.9300
C16 O1 1.407(3)
C16 C17 1.488(4)
C16 H16A 0.9700
C16 H16B 0.9700
C17 N3 1.316(3)
C17 N4 1.358(3)
C18 C23 1.387(4)
C18 N3 1.392(3)
C18 C19 1.393(4)
C19 C20 1.376(4)
C19 H19 0.9300
C20 C21 1.380(5)
C20 H20 0.9300
C21 C22 1.373(5)
C21 H21 0.9300
C22 C23 1.395(4)
C22 H22 0.9300
C23 N4 1.396(4)
C24 N4 1.467(4)
C24 C25 1.501(4)
C24 H24A 0.9700
C24 H24B 0.9700
C25 C26 1.373(5)
C25 C30 1.374(4)
C26 C27 1.391(6)
C26 H26 0.9300
C27 C28 1.360(6)
C27 H27 0.9300
C28 C29 1.356(6)
C28 H28 0.9300
C29 C30 1.370(5)
C29 H29 0.9300
C30 H30 0.9300
C31 O2 1.263(3)
C31 C36 1.422(4)
C31 C32 1.434(4)
C32 C33 1.347(4)
C32 N5 1.467(4)
C33 C34 1.381(5)
C33 H33 0.9300
C34 C35 1.381(5)
C34 N6 1.446(4)
C35 C36 1.382(4)
C35 H35 0.9300
C36 N7 1.449(4)
C37 O9 1.265(3)
C37 C42 1.422(4)
C37 C38 1.430(4)
C38 C39 1.358(4)
C38 N8 1.466(4)
C39 C40 1.386(4)
C39 H39 0.9300
C40 C41 1.362(4)
C40 N9 1.452(4)
C41 C42 1.382(4)
C41 H41 0.9300
C42 N10 1.450(4)

loop_
_geom_torsion_atom_site_label_1
_geom_torsion_atom_site_label_2
_geom_torsion_atom_site_label_3
_geom_torsion_atom_site_label_4
_geom_torsion
O1 C1 C2 N1 -4.2(4)
O1 C1 C2 N2 177.5(2)
C8 C3 C4 C5 0.2(5)
N1 C3 C4 C5 -177.4(3)
C3 C4 C5 C6 0.0(5)
C4 C5 C6 C7 -0.4(6)
C5 C6 C7 C8 0.5(5)
C6 C7 C8 N2 178.5(3)
C6 C7 C8 C3 -0.3(5)
C4 C3 C8 C7 0.0(4)
N1 C3 C8 C7 178.0(3)
C4 C3 C8 N2 -179.1(3)
N1 C3 C8 N2 -1.1(3)
N2 C9 C10 C11 14.4(5)
N2 C9 C10 C15 -166.4(3)
C15 C10 C11 C12 -2.6(6)
C9 C10 C11 C12 176.6(4)
C10 C11 C12 C13 0.3(7)
C11 C12 C13 C14 2.3(7)
C12 C13 C14 C15 -2.6(8)
C11 C10 C15 C14 2.3(6)
C9 C10 C15 C14 -176.9(4)
C13 C14 C15 C10 0.3(7)
O1 C16 C17 N3 15.9(4)
O1 C16 C17 N4 -164.2(2)
C23 C18 C19 C20 -0.2(5)
N3 C18 C19 C20 -179.8(3)
C18 C19 C20 C21 0.6(5)
C19 C20 C21 C22 -0.3(6)
C20 C21 C22 C23 -0.4(5)
N3 C18 C23 C22 179.2(3)
C19 C18 C23 C22 -0.5(5)
N3 C18 C23 N4 -0.3(3)
C19 C18 C23 N4 -180.0(3)
C21 C22 C23 C18 0.8(5)
C21 C22 C23 N4 -179.9(3)
N4 C24 C25 C26 114.8(4)
N4 C24 C25 C30 -65.5(4)
C30 C25 C26 C27 0.7(5)
C24 C25 C26 C27 -179.6(3)
C25 C26 C27 C28 0.1(6)
C26 C27 C28 C29 -0.8(7)
C27 C28 C29 C30 0.7(7)
C28 C29 C30 C25 0.0(6)
C26 C25 C30 C29 -0.7(5)
C24 C25 C30 C29 179.6(3)
O2 C31 C32 C33 -179.4(3)
C36 C31 C32 C33 2.5(4)
O2 C31 C32 N5 0.6(4)
C36 C31 C32 N5 -177.5(3)
C31 C32 C33 C34 -0.9(5)
N5 C32 C33 C34 179.1(3)
C32 C33 C34 C35 -1.0(5)
C32 C33 C34 N6 178.9(3)
C33 C34 C35 C36 1.0(5)
N6 C34 C35 C36 -178.9(3)
C34 C35 C36 C31 0.9(5)
C34 C35 C36 N7 -178.9(3)
O2 C31 C36 C35 179.7(3)
C32 C31 C36 C35 -2.4(4)
O2 C31 C36 N7 -0.6(4)
C32 C31 C36 N7 177.3(3)
O9 C37 C38 C39 -173.4(3)
C42 C37 C38 C39 7.2(5)
O9 C37 C38 N8 6.1(4)
C42 C37 C38 N8 -173.3(3)
C37 C38 C39 C40 -4.9(5)
N8 C38 C39 C40 175.6(3)
C38 C39 C40 C41 -1.3(5)
C38 C39 C40 N9 178.4(3)
C39 C40 C41 C42 4.4(5)
N9 C40 C41 C42 -175.3(3)
C40 C41 C42 C37 -1.6(5)
C40 C41 C42 N10 180.0(3)
O9 C37 C42 C41 176.8(3)
C38 C37 C42 C41 -3.8(4)
O9 C37 C42 N10 -4.9(5)
C38 C37 C42 N10 174.5(3)
N2 C2 N1 C3 0.9(3)
C1 C2 N1 C3 -177.6(2)
N2 C2 N1 Mn1 173.22(17)
C1 C2 N1 Mn1 -5.3(4)
C4 C3 N1 C2 178.0(3)
C8 C3 N1 C2 0.2(3)
C4 C3 N1 Mn1 7.0(5)
C8 C3 N1 Mn1 -170.86(19)
O2 Mn1 N1 C2 139.3(2)
O9 Mn1 N1 C2 -130.8(2)
N3 Mn1 N1 C2 6.1(3)
O1 Mn1 N1 C2 8.1(2)
O2 Mn1 N1 C3 -50.9(3)
O9 Mn1 N1 C3 39.1(3)
N3 Mn1 N1 C3 176.0(2)
O1 Mn1 N1 C3 178.0(3)
N1 C2 N2 C8 -1.6(3)
C1 C2 N2 C8 176.9(3)
N1 C2 N2 C9 -173.8(3)
C1 C2 N2 C9 4.7(4)
C7 C8 N2 C2 -177.4(3)
C3 C8 N2 C2 1.6(3)
C7 C8 N2 C9 -4.9(5)
C3 C8 N2 C9 174.0(3)
C10 C9 N2 C2 -124.2(3)
C10 C9 N2 C8 64.9(4)
N4 C17 N3 C18 -0.8(3)
C16 C17 N3 C18 179.1(2)
N4 C17 N3 Mn1 170.76(17)
C16 C17 N3 Mn1 -9.3(4)
C23 C18 N3 C17 0.7(3)
C19 C18 N3 C17 -179.7(3)
C23 C18 N3 Mn1 -169.4(2)
C19 C18 N3 Mn1 10.1(5)
O2 Mn1 N3 C17 -131.0(2)
O9 Mn1 N3 C17 141.9(2)
N1 Mn1 N3 C17 2.0(3)
O1 Mn1 N3 C17 0.0(2)
O2 Mn1 N3 C18 37.9(3)
O9 Mn1 N3 C18 -49.2(3)
N1 Mn1 N3 C18 170.9(2)
O1 Mn1 N3 C18 168.9(3)
N3 C17 N4 C23 0.6(3)
C16 C17 N4 C23 -179.3(3)
N3 C17 N4 C24 178.4(3)
C16 C17 N4 C24 -1.5(4)
C18 C23 N4 C17 -0.1(3)
C22 C23 N4 C17 -179.5(3)
C18 C23 N4 C24 -178.0(3)
C22 C23 N4 C24 2.6(5)
C25 C24 N4 C17 -83.4(4)
C25 C24 N4 C23 94.0(4)
C33 C32 N5 O3 103.3(4)
C31 C32 N5 O3 -76.8(4)
C33 C32 N5 O4 -55.5(16)
C31 C32 N5 O4 124.4(16)
C33 C32 N5 O4' -107(2)
C31 C32 N5 O4' 73(2)
C35 C34 N6 O6 0.2(5)
C33 C34 N6 O6 -179.7(3)
C35 C34 N6 O5 178.9(3)
C33 C34 N6 O5 -1.0(5)
C35 C36 N7 O7 6.1(4)
C31 C36 N7 O7 -173.6(3)
C35 C36 N7 O8 -174.3(3)
C31 C36 N7 O8 6.0(4)
C39 C38 N8 O10 68.6(5)
C37 C38 N8 O10 -110.9(4)
C39 C38 N8 O11 -111.0(4)
C37 C38 N8 O11 69.4(4)
C41 C40 N9 O12 172.6(3)
C39 C40 N9 O12 -7.1(5)
C41 C40 N9 O13 -7.5(5)
C39 C40 N9 O13 172.7(3)
C41 C42 N10 O14 20.3(4)
C37 C42 N10 O14 -158.2(3)
C41 C42 N10 O15 -160.1(3)
C37 C42 N10 O15 21.5(4)
C17 C16 O1 C1 -174.1(2)
C17 C16 O1 Mn1 -15.3(3)
C2 C1 O1 C16 169.8(2)
C2 C1 O1 Mn1 11.0(3)
O2 Mn1 O1 C16 100.6(2)
O9 Mn1 O1 C16 -69.3(2)
N1 Mn1 O1 C16 -169.0(2)
N3 Mn1 O1 C16 9.61(19)
O2 Mn1 O1 C1 -101.3(2)
O9 Mn1 O1 C1 88.8(2)
N1 Mn1 O1 C1 -10.92(19)
N3 Mn1 O1 C1 167.7(2)
C36 C31 O2 Mn1 -55.3(5)
C32 C31 O2 Mn1 126.9(3)
O9 Mn1 O2 C31 -135.1(3)
N1 Mn1 O2 C31 -24.0(3)
N3 Mn1 O2 C31 126.6(3)
O1 Mn1 O2 C31 51.1(3)
C42 C37 O9 Mn1 -48.7(4)
C38 C37 O9 Mn1 131.9(3)
O2 Mn1 O9 C37 -137.0(3)
N1 Mn1 O9 C37 120.0(3)
N3 Mn1 O9 C37 -33.2(3)
O1 Mn1 O9 C37 35.6(3)
